data_7134661
loop_
_publ_author_name
'Xu, Ke'
'Zhao, Jiayi'
'Lin, Kejun'
'Zhu, Tingshun'

_publ_section_title
;
 Carbene-organocatalyzed enantioselective [5+5] annulation of dienols and
 dienals towards tetrahydroisochromen-1-ones.
;
_journal_issue 57
_journal_name_full 'Chemical communications (Cambridge, England)'
_journal_page_first 10602
_journal_page_last 10605
_journal_paper_doi 10.1039/d5cc02347e
_journal_volume 61
_journal_year 2025
_chemical_absolute_configuration ad
_chemical_formula_moiety 'C32 H29 N O7, 0.25(C6 H14)'
_chemical_formula_sum 'C35 H36 N O7'
_chemical_formula_weight 582.65
_space_group_crystal_system tetragonal
_space_group_IT_number 78
_space_group_name_Hall 'P 4cw'
_space_group_name_H-M_alt 'P 43'
_atom_sites_solution_hydrogens mixed
_audit_creation_date 2020-12-13
_audit_creation_method
;
Olex2 1.3-beta
(compiled 2020.05.22 svn.r1d9e7f8d for OlexSys, GUI svn.r6115)
;
_audit_update_record
;
2024-08-14 deposited with the CCDC.	2025-06-03 downloaded from the CCDC.
;
_cell_angle_alpha 90
_cell_angle_beta 90
_cell_angle_gamma 90
_cell_formula_units_Z 4
_cell_length_a 16.7397(3)
_cell_length_b 16.7397(3)
_cell_length_c 10.5216(3)
_cell_measurement_reflns_used 10197
_cell_measurement_temperature 149.99(10)
_cell_measurement_theta_max 76.0090
_cell_measurement_theta_min 4.9220
_cell_volume 2948.34(11)
_computing_cell_refinement 'CrysAlisPro 1.171.39.46 (Rigaku OD, 2018)'
_computing_data_collection 'CrysAlisPro 1.171.39.46 (Rigaku OD, 2018)'
_computing_data_reduction 'CrysAlisPro 1.171.39.46 (Rigaku OD, 2018)'
_computing_molecular_graphics 'Olex2 1.3-beta (Dolomanov et al., 2009)'
_computing_publication_material 'Olex2 1.3-beta (Dolomanov et al., 2009)'
_computing_structure_refinement 'XL  (Sheldrick, 2008)'
_diffrn_ambient_environment N~2~
_diffrn_ambient_temperature 149.99(10)
_diffrn_detector 'CCD plate'
_diffrn_detector_area_resol_mean 5.2913
_diffrn_detector_type AtlasS2
_diffrn_measured_fraction_theta_full 1.000
_diffrn_measured_fraction_theta_max 0.987
_diffrn_measurement_details
;
List of Runs (angles in degrees, time in seconds):

  # Type    Start    End  Width  t~exp~   \w     \q     \k     \f   Frames
#--------------------------------------------------------------------------
  1  \w   -129.00  47.00   1.00    4.00    --  -41.14   0.00-120.00  176
  2  \w   -114.00 -13.00   1.00    4.00    --  -41.14 -57.00-150.00  101
  3  \w     17.00  69.00   1.00    4.00    --   41.14  37.00-150.00   52
  4  \w     31.00  56.00   1.00    4.00    --   41.14  77.00-120.00   25
  5  \w     35.00  73.00   1.00    4.00    --   41.14-125.00 -30.00   38
  6  \w     79.00 105.00   1.00   16.00    --  112.00  77.00-180.00   26
  7  \w    140.00 167.00   1.00   16.00    --  112.00  61.00-120.00   27
  8  \w     83.00 110.00   1.00   16.00    --  112.00  61.00-150.00   27
  9  \w    130.00 178.00   1.00   16.00    --  112.00  77.00-150.00   48
 10  \w     80.00 105.00   1.00   16.00    --  112.00  77.00-150.00   25
 11  \w     61.00  88.00   1.00   16.00    --  112.00  15.00 -60.00   27
 12  \w     86.00 112.00   1.00   16.00    --  112.00  45.00-120.00   26
 13  \w     79.00 106.00   1.00   16.00    --  112.00  77.00-120.00   27
 14  \w     87.00 113.00   1.00   16.00    --  112.00  45.00-150.00   26
 15  \w     83.00 109.00   1.00   16.00    --  112.00  61.00-120.00   26
 16  \w    114.00 176.00   1.00   16.00    --  112.00  61.00 -90.00   62
 17  \w     83.00 110.00   1.00   16.00    --  112.00  61.00 -90.00   27
 18  \w     85.00 110.00   1.00   16.00    --  112.00  30.00-120.00   25
 19  \w    140.00 175.00   1.00   16.00    --  112.00  77.00-180.00   35
 20  \w     87.00 114.00   1.00   16.00    --  112.00  45.00 -90.00   27
 21  \w     85.00 115.00   1.00   16.00    --  112.00  30.00 -90.00   30
 22  \w     91.00 118.00   1.00   16.00    --  112.00  61.00-180.00   27
 23  \w     39.00 114.00   1.00   16.00    --  112.00-125.00-150.00   75
 24  \w    124.00 178.00   1.00   16.00    --  112.00 125.00-120.00   54
 25  \w    -46.00 -20.00   1.00    4.00    --  -41.14 -77.00-180.00   26
 26  \w    -95.00 -69.00   1.00    4.00    --  -41.14 -37.00-180.00   26
 27  \w    -57.00 -31.00   1.00    4.00    --  -41.14 -77.00 120.00   26
 28  \w     82.00 107.00   1.00   16.00    --  111.37  61.00-150.00   25
 29  \w     86.00 112.00   1.00   16.00    --  111.37  45.00-150.00   26
 30  \w     79.00 105.00   1.00   16.00    --  111.37  77.00-150.00   26
 31  \w     82.00 108.00   1.00   16.00    --  111.37  61.00-120.00   26
;
_diffrn_measurement_device 'four-circle diffractometer'
_diffrn_measurement_device_type 'SuperNova, Dual, Cu at home/near, AtlasS2'
_diffrn_measurement_method '\w scans'
_diffrn_orient_matrix_type 'CrysAlisPro convention (1999,Acta A55,543-557)'
_diffrn_orient_matrix_UB_11 -0.0884193000
_diffrn_orient_matrix_UB_12 0.0145589000
_diffrn_orient_matrix_UB_13 -0.0336323000
_diffrn_orient_matrix_UB_21 -0.0080277000
_diffrn_orient_matrix_UB_22 -0.0876990000
_diffrn_orient_matrix_UB_23 -0.0426756000
_diffrn_orient_matrix_UB_31 -0.0242004000
_diffrn_orient_matrix_UB_32 -0.0237366000
_diffrn_orient_matrix_UB_33 0.1360087000
_diffrn_radiation_monochromator mirror
_diffrn_radiation_probe x-ray
_diffrn_radiation_type 'Cu K\a'
_diffrn_radiation_wavelength 1.54184
_diffrn_reflns_av_R_equivalents 0.0265
_diffrn_reflns_av_unetI/netI 0.0251
_diffrn_reflns_Laue_measured_fraction_full 1.000
_diffrn_reflns_Laue_measured_fraction_max 0.987
_diffrn_reflns_limit_h_max 19
_diffrn_reflns_limit_h_min -19
_diffrn_reflns_limit_k_max 13
_diffrn_reflns_limit_k_min -20
_diffrn_reflns_limit_l_max 12
_diffrn_reflns_limit_l_min -12
_diffrn_reflns_number 20352
_diffrn_reflns_point_group_measured_fraction_full 0.975
_diffrn_reflns_point_group_measured_fraction_max 0.951
_diffrn_reflns_theta_full 67.684
_diffrn_reflns_theta_max 76.156
_diffrn_reflns_theta_min 3.734
_diffrn_source 'micro-focus sealed X-ray tube'
_diffrn_source_type 'SuperNova (Cu) X-ray Source'
_exptl_absorpt_coefficient_mu 0.742
_exptl_absorpt_correction_T_max 1.00000
_exptl_absorpt_correction_T_min 0.61060
_exptl_absorpt_correction_type multi-scan
_exptl_absorpt_process_details
;
CrysAlisPro 1.171.39.46 (Rigaku Oxford Diffraction, 2018)
Empirical absorption correction using spherical harmonics,
 implemented in SCALE3 ABSPACK scaling algorithm.
;
_exptl_crystal_colour colourless
_exptl_crystal_colour_primary colourless
_exptl_crystal_density_diffrn 1.313
_exptl_crystal_description plate
_exptl_crystal_F_000 1236
_exptl_crystal_size_max 0.220
_exptl_crystal_size_mid 0.150
_exptl_crystal_size_min 0.080
_refine_diff_density_max 0.796
_refine_diff_density_min -0.363
_refine_diff_density_rms 0.067
_refine_ls_abs_structure_details
;
 Flack x determined using 2204 quotients [(I+)-(I-)]/[(I+)+(I-)]
 (Parsons, Flack and Wagner, Acta Cryst. B69 (2013) 249-259).
;
_refine_ls_abs_structure_Flack 0.01(2)
_refine_ls_extinction_method none
_refine_ls_goodness_of_fit_ref 1.055
_refine_ls_hydrogen_treatment constr
_refine_ls_matrix_type full
_refine_ls_number_parameters 539
_refine_ls_number_reflns 5846
_refine_ls_number_restraints 60
_refine_ls_restrained_S_all 1.067
_refine_ls_R_factor_all 0.0749
_refine_ls_R_factor_gt 0.0710
_refine_ls_shift/su_max 0.000
_refine_ls_shift/su_mean 0.000
_refine_ls_structure_factor_coef Fsqd
_refine_ls_weighting_details 'w=1/[\s^2^(Fo^2^)+(0.1623P)^2^+0.5334P] where P=(Fo^2^+2Fc^2^)/3'
_refine_ls_weighting_scheme calc
_refine_ls_wR_factor_gt 0.2088
_refine_ls_wR_factor_ref 0.2159
_reflns_Friedel_coverage 0.825
_reflns_Friedel_fraction_full 0.948
_reflns_Friedel_fraction_max 0.912
_reflns_number_gt 5412
_reflns_number_total 5846
_reflns_threshold_expression 'I > 2\s(I)'
_cod_data_source_file d5cc02347e2.cif
_cod_data_source_block 2011a1320
_cod_depositor_comments
;
The following automatic conversions were performed:

data item '_chemical_absolute_configuration' value 'AD' was changed
to 'ad' in accordance with the
/home/data/users/saulius/crontab/automatic-downloads/rss-feeds/RSC/lib/dictionaries/cif_core.dic
dictionary named 'cif_core.dic' version 2.4.2 last updated on
2011-04-26.

Automatic conversion script
Id: cif_fix_values 8170 2020-07-09 18:12:32Z antanas 

 Adding full bibliography for 7134660--7134669.cif.
;
_cod_original_cell_volume 2948.33(12)
_cod_database_code 7134661
_shelx_shelxl_version_number 2018/3
_chemical_oxdiff_formula C35H32O7N
_chemical_oxdiff_usercomment FCK5PC17-D1
_shelx_space_group_comment
;
The symmetry employed for this shelxl refinement is uniquely defined
by the following loop, which should always be used as a source of
symmetry information in preference to the above space-group names.
They are only intended as comments.
;
_shelx_estimated_absorpt_t_max 0.943
_shelx_estimated_absorpt_t_min 0.854
_reflns_odcompleteness_completeness 99.97
_reflns_odcompleteness_iscentric 1
_reflns_odcompleteness_theta 68.13
_olex2_refinement_description
;
1. Fixed Uiso
 At 1.2 times of:
  All C(H) groups, All C(H,H) groups
 At 1.5 times of:
  All C(H,H,H) groups
2. Shared sites
{N1, N1'}
{C3, C3'}
3. Restrained distances
 C33'-C34' = C34'-C35' = C35'-C36' = C36'-C37' = C37'-C38'
 1.48 with sigma of 0.005
 C33'-C35' = C34'-C36' = C35'-C37' = C36'-C38'
 2.5 with sigma of 0.01
 C33-C35 = C34-C36 = C35-C37 = C36-C38
 2.5 with sigma of 0.01
 C33-C34 = C34-C35 = C35-C36 = C36-C37 = C37-C38
 1.48 with sigma of 0.005
 N1-C24 \\sim N1-C26 \\sim N1'-C24 \\sim N1'-C26
 with sigma of 0.02
 C25-N1 \\sim C25-N1'
 with sigma of 0.02
 O6-O7 \\sim O6'-O7'
 with sigma of 0.02
 O6-N1 \\sim O7-N1 \\sim O6'-N1' \\sim O7'-N1'
 with sigma of 0.02
 O5-C30 \\sim O5'-C30'
 with sigma of 0.02
 C15-O5 \\sim C15'-O5'
 with sigma of 0.02
4. Restrained planarity
 C25, N1, O6, O7
 with sigma of 0.1
5. Rigid bond restraints
 C33, C34, C35, C36, C37, C38, C33', C34', C35', C36', C37', C38'
 with sigma for 1-2 distances of 0.002 and sigma for 1-3 distances of 0.002
 C25, N1', O6', O7'
 with sigma for 1-2 distances of 0.005 and sigma for 1-3 distances of 0.005
 C25, N1, O6, O7
 with sigma for 1-2 distances of 0.005 and sigma for 1-3 distances of 0.005
 C3, C12, C13, C14, C15, C16, C17, O5, C30
 with sigma for 1-2 distances of 0.005 and sigma for 1-3 distances of 0.005
 C3', C12', C13', C14', C15', C16', C17', O5', C30'
 with sigma for 1-2 distances of 0.005 and sigma for 1-3 distances of 0.005
6. Uiso/Uaniso restraints and constraints
C33 \\sim C34 \\sim C35 \\sim C36 \\sim C37 \\sim C38 \\sim C33' \\sim C34'
\\sim C35' \\sim C36' \\sim C37' \\sim C38': within 2A with sigma of 0.002 and
sigma for terminal atoms of 0.004 within 2A
C25 \\sim N1' \\sim O6' \\sim O7': within 2A with sigma of 0.005 and sigma for
terminal atoms of 0.01 within 2A
C25 \\sim N1 \\sim O6 \\sim O7: within 2A with sigma of 0.005 and sigma for
terminal atoms of 0.01 within 2A
C3 \\sim C12 \\sim C13 \\sim C14 \\sim C15 \\sim C16 \\sim C17 \\sim O5 \\sim
C30: within 2A with sigma of 0.005 and sigma for terminal atoms of 0.01 within
2A
C3' \\sim C12' \\sim C13' \\sim C14' \\sim C15' \\sim C16' \\sim C17' \\sim O5'
\\sim C30': within 2A with sigma of 0.005 and sigma for terminal atoms of 0.01
within 2A
Uanis(C33) \\sim Ueq, Uanis(C34) \\sim Ueq, Uanis(C35) \\sim Ueq, Uanis(C36)
\\sim Ueq, Uanis(C37) \\sim Ueq, Uanis(C38) \\sim Ueq, Uanis(C33') \\sim Ueq,
Uanis(C34') \\sim Ueq, Uanis(C35') \\sim Ueq, Uanis(C36') \\sim Ueq,
Uanis(C37') \\sim Ueq, Uanis(C38') \\sim Ueq: with sigma of 0.002 and sigma for
terminal atoms of 0.004
Uanis(C25) \\sim Ueq, Uanis(N1') \\sim Ueq, Uanis(O6') \\sim Ueq, Uanis(O7')
\\sim Ueq: with sigma of 0.005 and sigma for terminal atoms of 0.01
Uanis(C25) \\sim Ueq, Uanis(N1) \\sim Ueq, Uanis(O6) \\sim Ueq, Uanis(O7) \\sim
Ueq: with sigma of 0.005 and sigma for terminal atoms of 0.01
Uanis(C3) \\sim Ueq, Uanis(C12) \\sim Ueq, Uanis(C13) \\sim Ueq, Uanis(C14)
\\sim Ueq, Uanis(C15) \\sim Ueq, Uanis(C16) \\sim Ueq, Uanis(C17) \\sim Ueq,
Uanis(O5) \\sim Ueq, Uanis(C30) \\sim Ueq: with sigma of 0.005 and sigma for
terminal atoms of 0.01
Uanis(C3') \\sim Ueq, Uanis(C12') \\sim Ueq, Uanis(C13') \\sim Ueq, Uanis(C14')
\\sim Ueq, Uanis(C15') \\sim Ueq, Uanis(C16') \\sim Ueq, Uanis(C17') \\sim Ueq,
Uanis(O5') \\sim Ueq, Uanis(C30') \\sim Ueq: with sigma of 0.005 and sigma for
terminal atoms of 0.01
Uanis(N1) = Uanis(N1')
Uanis(C3) = Uanis(C3')
7. Others
 Sof(C3')=Sof(C12')=Sof(C13')=Sof(H13')=Sof(C14')=Sof(H14')=Sof(C15')=
 Sof(C16')=Sof(H16')=Sof(C17')=Sof(H17')=Sof(O5')=Sof(C30')=Sof(H30D)=Sof(H30E)=
 Sof(H30F)=1-FVAR(1)
 Sof(C3)=Sof(C12)=Sof(C13)=Sof(H13)=Sof(C14)=Sof(H14)=Sof(C15)=Sof(C16)=
 Sof(H16)=Sof(C17)=Sof(H17)=Sof(O5)=Sof(C30)=Sof(H30A)=Sof(H30B)=Sof(H30C)=
 FVAR(1)
 Sof(N1')=Sof(O6')=Sof(O7')=1-FVAR(2)
 Sof(N1)=Sof(O6)=Sof(O7)=FVAR(2)
 Fixed Sof: C33(0.25) H33A(0.25) H33B(0.25) H33C(0.25) C34(0.25) H34A(0.25)
 H34B(0.25) C35(0.25) H35A(0.25) H35B(0.25) C36(0.25) H36A(0.25) H36B(0.25)
 C37(0.25) H37A(0.25) H37B(0.25) C38(0.25) H38A(0.25) H38B(0.25) H38C(0.25)
 C33'(0.25) H33D(0.25) H33E(0.25) H33F(0.25) C34'(0.25) H34C(0.25) H34D(0.25)
 C35'(0.25) H35C(0.25) H35D(0.25) C36'(0.25) H36C(0.25) H36D(0.25) C37'(0.25)
 H37C(0.25) H37D(0.25) C38'(0.25) H38D(0.25) H38E(0.25) H38F(0.25)
8.a Riding coordinates:
 C30(H30A,H30B,H30C), C33(H33A,H33B,H33C), C36(H36A,H36B), C38(H38A,H38B,H38C),
  C30'(H30D,H30E,H30F), C33'(H33D,H33E,H33F), C36'(H36C,H36D), C38'(H38D,H38E,
 H38F), C19(H19), C20(H20), C21(H21), C22(H22), C23(H23)
8.b Ternary CH refined with riding coordinates:
 C2(H2), C5(H5), C6(H6), C7(H7)
8.c Secondary CH2 refined with riding coordinates:
 C34(H34A,H34B), C35(H35A,H35B), C37(H37A,H37B), C34'(H34C,H34D), C35'(H35C,
 H35D), C37'(H37C,H37D), C31(H31A,H31B)
8.d Aromatic/amide H refined with riding coordinates:
 C13(H13), C14(H14), C16(H16), C17(H17), C13'(H13'), C14'(H14'), C16'(H16'),
 C17'(H17'), C4(H4), C26(H26), C27(H27), C28(H28), C29(H29)
8.e Fitted hexagon refined as free rotating group:
 C12(C13,C14,C15,C16,C17), C12'(C13',C14',C15',C16',C17')
8.f Idealised Me refined as rotating group:
 C10(H10A,H10B,H10C), C32(H32A,H32B,H32C)
;
_olex2_submission_special_instructions 'No special instructions were received'
_oxdiff_exptl_absorpt_empirical_details
;
Empirical correction (ABSPACK) includes:
- Absorption correction using spherical harmonics
- Frame scaling
;
_oxdiff_exptl_absorpt_empirical_full_max 1.620
_oxdiff_exptl_absorpt_empirical_full_min 0.618

loop_
_space_group_symop_operation_xyz
'x, y, z'
'-x, -y, z+1/2'
'-y, x, z+3/4'
'y, -x, z+1/4'

loop_
_atom_site_label
_atom_site_type_symbol
_atom_site_fract_x
_atom_site_fract_y
_atom_site_fract_z
_atom_site_U_iso_or_equiv
_atom_site_adp_type
_atom_site_occupancy
_atom_site_site_symmetry_order
_atom_site_calc_flag
_atom_site_refinement_flags_posn
_atom_site_refinement_flags_adp
_atom_site_refinement_flags_occupancy
_atom_site_disorder_assembly
_atom_site_disorder_group
C1 C 0.5904(3) 0.2564(2) 0.3788(4) 0.0448(8) Uani 1 1 d . . . . .
C2 C 0.6494(2) 0.2014(2) 0.4434(4) 0.0421(8) Uani 1 1 d . . . . .
H2 H 0.704131 0.224084 0.430947 0.051 Uiso 1 1 calc R U . A 1
C3 C 0.6478(3) 0.1179(2) 0.3836(4) 0.0454(8) Uani 0.736(9) 1 d . U P B 1
C12 C 0.6989(3) 0.1030(3) 0.2669(4) 0.0507(14) Uani 0.736(9) 1 d G U P B 1
C13 C 0.7196(3) 0.1640(2) 0.1834(6) 0.0521(14) Uani 0.736(9) 1 d G U P B 1
H13 H 0.700191 0.216598 0.197044 0.063 Uiso 0.736(9) 1 calc R U P B 1
C14 C 0.7686(3) 0.1478(3) 0.0800(5) 0.0568(15) Uani 0.736(9) 1 d G U P B 1
H14 H 0.782802 0.189481 0.022902 0.068 Uiso 0.736(9) 1 calc R U P B 1
C15 C 0.7970(3) 0.0708(3) 0.0600(5) 0.0651(15) Uani 0.736(9) 1 d DG U P B 1
C16 C 0.7763(4) 0.0099(2) 0.1435(6) 0.0768(19) Uani 0.736(9) 1 d G U P B 1
H16 H 0.795684 -0.042752 0.129902 0.092 Uiso 0.736(9) 1 calc R U P B 1
C17 C 0.7272(4) 0.0260(3) 0.2470(5) 0.0709(17) Uani 0.736(9) 1 d G U P B 1
H17 H 0.713073 -0.015637 0.304046 0.085 Uiso 0.736(9) 1 calc R U P B 1
O5 O 0.8471(4) 0.0608(4) -0.0414(7) 0.0779(17) Uani 0.736(9) 1 d D U P B 1
C30 C 0.8874(7) -0.0136(8) -0.0482(14) 0.107(3) Uani 0.736(9) 1 d D U P B 1
H30A H 0.871238 -0.046849 0.024003 0.160 Uiso 0.736(9) 1 d R U P B 1
H30B H 0.945278 -0.004779 -0.045117 0.160 Uiso 0.736(9) 1 d R U P B 1
H30C H 0.873478 -0.040659 -0.127747 0.160 Uiso 0.736(9) 1 d R U P B 1
C33 C 0.853(3) 0.233(2) -0.177(4) 0.141(5) Uani 0.25 1 d D U P C 1
H33A H 0.833889 0.286155 -0.205081 0.211 Uiso 0.25 1 d R U P C 1
H33B H 0.897049 0.239955 -0.117751 0.211 Uiso 0.25 1 d R U P C 1
H33C H 0.808789 0.204925 -0.135541 0.211 Uiso 0.25 1 d R U P C 1
C34 C 0.879(3) 0.1868(18) -0.289(4) 0.139(4) Uani 0.25 1 d D U P C 1
H34A H 0.843800 0.200381 -0.361968 0.166 Uiso 0.25 1 calc R U P C 1
H34B H 0.933771 0.203874 -0.312017 0.166 Uiso 0.25 1 calc R U P C 1
C35 C 0.879(3) 0.0990(18) -0.273(3) 0.139(4) Uani 0.25 1 d D U P C 1
H35A H 0.824298 0.081340 -0.250052 0.166 Uiso 0.25 1 calc R U P C 1
H35B H 0.915040 0.084657 -0.202503 0.166 Uiso 0.25 1 calc R U P C 1
C36 C 0.905(2) 0.056(2) -0.390(4) 0.138(4) Uani 0.25 1 d D U P C 1
H36A H 0.963069 0.062492 -0.399968 0.166 Uiso 0.25 1 d R U P C 1
H36B H 0.893169 -0.001458 -0.380368 0.166 Uiso 0.25 1 d R U P C 1
C37 C 0.865(3) 0.086(2) -0.507(3) 0.139(4) Uani 0.25 1 d D U P C 1
H37A H 0.852556 0.143291 -0.495439 0.166 Uiso 0.25 1 calc R U P C 1
H37B H 0.902856 0.081342 -0.578649 0.166 Uiso 0.25 1 calc R U P C 1
C38 C 0.790(2) 0.044(3) -0.541(5) 0.140(5) Uani 0.25 1 d D U P C 1
H38A H 0.795888 0.021158 -0.626880 0.209 Uiso 0.25 1 d R U P C 1
H38B H 0.745218 0.080938 -0.539760 0.209 Uiso 0.25 1 d R U P C 1
H38C H 0.780558 0.000318 -0.480470 0.209 Uiso 0.25 1 d R U P C 1
C3' C 0.6478(3) 0.1179(2) 0.3836(4) 0.0454(8) Uani 0.264(9) 1 d . U P B 2
C12' C 0.6879(11) 0.1038(10) 0.2592(13) 0.054(3) Uani 0.264(9) 1 d G U P B 2
C13' C 0.7345(12) 0.1638(8) 0.2058(18) 0.060(3) Uani 0.264(9) 1 d G U P B 2
H13' H 0.741525 0.213007 0.249449 0.072 Uiso 0.264(9) 1 calc R U P B 2
C14' C 0.7709(11) 0.1518(9) 0.0886(18) 0.067(3) Uani 0.264(9) 1 d G U P B 2
H14' H 0.802751 0.192845 0.052108 0.080 Uiso 0.264(9) 1 calc R U P B 2
C15' C 0.7607(10) 0.0799(10) 0.0247(14) 0.073(3) Uani 0.264(9) 1 d DG U P B 2
C16' C 0.7141(11) 0.0199(8) 0.0781(14) 0.069(3) Uani 0.264(9) 1 d G U P B 2
H16' H 0.707108 -0.029304 0.034445 0.083 Uiso 0.264(9) 1 calc R U P B 2
C17' C 0.6777(10) 0.0319(8) 0.1953(15) 0.063(3) Uani 0.264(9) 1 d G U P B 2
H17' H 0.645881 -0.009144 0.231787 0.075 Uiso 0.264(9) 1 calc R U P B 2
O5' O 0.7983(12) 0.0590(11) -0.0910(18) 0.079(4) Uani 0.264(9) 1 d D U P B 2
C30' C 0.8546(13) 0.1130(14) -0.149(2) 0.069(5) Uani 0.264(9) 1 d D U P B 2
H30D H 0.831963 0.136421 -0.226684 0.104 Uiso 0.264(9) 1 d R U P B 2
H30E H 0.902443 0.082131 -0.170884 0.104 Uiso 0.264(9) 1 d R U P B 2
H30F H 0.868873 0.155711 -0.089754 0.104 Uiso 0.264(9) 1 d R U P B 2
C33' C 0.788(3) 0.284(2) -0.451(5) 0.141(5) Uani 0.25 1 d D U P D 2
H33D H 0.775981 0.313060 -0.529338 0.211 Uiso 0.25 1 d R U P D 2
H33E H 0.738461 0.270880 -0.406588 0.211 Uiso 0.25 1 d R U P D 2
H33F H 0.822111 0.316700 -0.396228 0.211 Uiso 0.25 1 d R U P D 2
C34' C 0.831(3) 0.209(3) -0.484(3) 0.138(4) Uani 0.25 1 d D U P D 2
H34C H 0.796887 0.177366 -0.541318 0.166 Uiso 0.25 1 calc R U P D 2
H34D H 0.880096 0.223421 -0.531085 0.166 Uiso 0.25 1 calc R U P D 2
C35' C 0.854(2) 0.158(2) -0.376(4) 0.138(4) Uani 0.25 1 d D U P D 2
H35C H 0.850771 0.190516 -0.297103 0.166 Uiso 0.25 1 calc R U P D 2
H35D H 0.814152 0.114728 -0.368052 0.166 Uiso 0.25 1 calc R U P D 2
C36' C 0.934(2) 0.1213(19) -0.381(5) 0.139(4) Uani 0.25 1 d D U P D 2
H36C H 0.959305 0.127173 -0.299247 0.166 Uiso 0.25 1 d R U P D 2
H36D H 0.965205 0.150693 -0.441117 0.166 Uiso 0.25 1 d R U P D 2
C37' C 0.937(2) 0.037(2) -0.420(5) 0.138(4) Uani 0.25 1 d D U P D 2
H37C H 0.935332 0.003518 -0.343095 0.166 Uiso 0.25 1 calc R U P D 2
H37D H 0.989650 0.027791 -0.461395 0.166 Uiso 0.25 1 calc R U P D 2
C38' C 0.874(3) 0.009(3) -0.508(5) 0.138(4) Uani 0.25 1 d D U P D 2
H38D H 0.882837 -0.047878 -0.526535 0.207 Uiso 0.25 1 d R U P D 2
H38E H 0.821457 0.016242 -0.470005 0.207 Uiso 0.25 1 d R U P D 2
H38F H 0.877557 0.039582 -0.587405 0.207 Uiso 0.25 1 d R U P D 2
C4 C 0.6065(3) 0.0599(3) 0.4397(4) 0.0475(9) Uani 1 1 d . . . . .
H4 H 0.604668 0.010112 0.396527 0.057 Uiso 1 1 calc R U . B 1
C5 C 0.5622(3) 0.0644(2) 0.5640(4) 0.0451(8) Uani 1 1 d . . . . .
H5 H 0.507129 0.043615 0.548079 0.054 Uiso 1 1 calc R U . . .
C6 C 0.5533(2) 0.1531(2) 0.6073(4) 0.0417(8) Uani 1 1 d . . . . .
H6 H 0.513263 0.177898 0.548759 0.050 Uiso 1 1 calc R U . . .
C7 C 0.6323(2) 0.1992(2) 0.5865(4) 0.0425(8) Uani 1 1 d . . . . .
H7 H 0.676552 0.169698 0.629989 0.051 Uiso 1 1 calc R U . . .
C8 C 0.6294(2) 0.2836(2) 0.6374(4) 0.0430(8) Uani 1 1 d . . . . .
C9 C 0.6040(3) 0.3431(3) 0.5616(5) 0.0480(9) Uani 1 1 d . . . . .
C10 C 0.6011(4) 0.4303(3) 0.5844(6) 0.0600(11) Uani 1 1 d . . . . .
H10A H 0.545317 0.447498 0.591653 0.090 Uiso 1 1 calc R U . . .
H10B H 0.626542 0.458280 0.513294 0.090 Uiso 1 1 calc R U . . .
H10C H 0.629508 0.442897 0.663338 0.090 Uiso 1 1 calc R U . . .
C11 C 0.6663(2) 0.2969(2) 0.7644(4) 0.0445(8) Uani 1 1 d . . . . .
C18 C 0.6008(3) 0.0086(2) 0.6583(5) 0.0471(9) Uani 1 1 d . . . . .
C19 C 0.6838(3) -0.0001(4) 0.6644(7) 0.0689(15) Uani 1 1 d . . . . .
H19 H 0.717253 0.031075 0.610919 0.083 Uiso 1 1 d R U . . .
C20 C 0.7170(4) -0.0539(6) 0.7499(9) 0.098(3) Uani 1 1 d . . . . .
H20 H 0.773514 -0.058478 0.754435 0.118 Uiso 1 1 d R U . . .
C21 C 0.6701(4) -0.1004(5) 0.8263(7) 0.087(2) Uani 1 1 d . . . . .
H21 H 0.693895 -0.137149 0.883785 0.105 Uiso 1 1 d R U . . .
C22 C 0.5883(4) -0.0937(3) 0.8198(6) 0.0660(14) Uani 1 1 d . . . . .
H22 H 0.555298 -0.126291 0.871712 0.079 Uiso 1 1 d R U . . .
C23 C 0.5541(3) -0.0397(3) 0.7364(5) 0.0511(9) Uani 1 1 d . . . . .
H23 H 0.497607 -0.035120 0.733089 0.061 Uiso 1 1 d R U . . .
C24 C 0.5195(2) 0.1612(2) 0.7398(4) 0.0439(8) Uani 1 1 d D . . . .
C25 C 0.4391(3) 0.1787(2) 0.7645(5) 0.0465(8) Uani 1 1 d D U . . .
N1 N 0.3840(2) 0.1986(2) 0.6587(4) 0.0543(8) Uani 0.812(9) 1 d D U P E 1
O6 O 0.4028(3) 0.2506(3) 0.5814(5) 0.0686(14) Uani 0.812(9) 1 d D U P E 1
O7 O 0.3172(3) 0.1697(3) 0.6598(7) 0.0789(16) Uani 0.812(9) 1 d D U P E 1
N1' N 0.3840(2) 0.1986(2) 0.6587(4) 0.0543(8) Uani 0.188(9) 1 d D U P E 2
O6' O 0.3614(12) 0.2641(9) 0.644(2) 0.062(4) Uani 0.188(9) 1 d D U P E 2
O7' O 0.3662(12) 0.1372(10) 0.598(2) 0.064(4) Uani 0.188(9) 1 d D U P E 2
C26 C 0.4060(3) 0.1813(3) 0.8858(5) 0.0585(12) Uani 1 1 d D . . . .
H26 H 0.350600 0.191250 0.897348 0.070 Uiso 1 1 calc R U . . .
C27 C 0.4555(4) 0.1690(3) 0.9890(5) 0.0619(13) Uani 1 1 d . . . . .
H27 H 0.434773 0.172449 1.072922 0.074 Uiso 1 1 calc R U . . .
C28 C 0.5343(4) 0.1521(3) 0.9700(5) 0.0574(11) Uani 1 1 d . . . . .
H28 H 0.568007 0.143467 1.041345 0.069 Uiso 1 1 calc R U . . .
C29 C 0.5663(3) 0.1470(3) 0.8483(5) 0.0503(10) Uani 1 1 d . . . . .
H29 H 0.621094 0.133683 0.838315 0.060 Uiso 1 1 calc R U . . .
C31 C 0.6639(4) 0.3627(5) 0.9640(6) 0.083(2) Uani 1 1 d . . . . .
H31A H 0.683070 0.311031 0.997970 0.100 Uiso 1 1 calc R U . . .
H31B H 0.710015 0.399606 0.958684 0.100 Uiso 1 1 calc R U . . .
C32 C 0.6042(4) 0.3956(5) 1.0478(6) 0.0773(17) Uani 1 1 d . . . . .
H32A H 0.586220 0.447309 1.014811 0.116 Uiso 1 1 calc R U . . .
H32B H 0.627095 0.402834 1.132702 0.116 Uiso 1 1 calc R U . . .
H32C H 0.558636 0.358934 1.052745 0.116 Uiso 1 1 calc R U . . .
O1 O 0.5568(2) 0.2439(2) 0.2809(3) 0.0539(7) Uani 1 1 d . . . . .
O2 O 0.5746(2) 0.32677(18) 0.4407(3) 0.0496(7) Uani 1 1 d . . . . .
O3 O 0.7240(2) 0.2598(2) 0.7995(4) 0.0556(8) Uani 1 1 d . . . . .
O4 O 0.6294(2) 0.3509(2) 0.8363(4) 0.0601(9) Uani 1 1 d . . . . .

loop_
_atom_site_aniso_label
_atom_site_aniso_U_11
_atom_site_aniso_U_22
_atom_site_aniso_U_33
_atom_site_aniso_U_23
_atom_site_aniso_U_13
_atom_site_aniso_U_12
C1 0.051(2) 0.0427(19) 0.041(2) -0.0030(15) -0.0016(16) 0.0025(15)
C2 0.0460(19) 0.0413(19) 0.039(2) -0.0031(14) -0.0006(15) -0.0001(15)
C3 0.0525(18) 0.0429(17) 0.0408(18) -0.0052(14) -0.0038(14) 0.0036(14)
C12 0.058(3) 0.046(2) 0.048(3) -0.007(2) 0.005(2) 0.001(2)
C13 0.054(3) 0.052(3) 0.050(3) -0.008(2) 0.002(2) -0.003(2)
C14 0.056(3) 0.062(3) 0.053(3) -0.010(2) 0.010(2) -0.004(2)
C15 0.066(3) 0.070(3) 0.059(3) -0.017(2) 0.015(2) 0.001(2)
C16 0.090(4) 0.065(3) 0.075(3) -0.012(3) 0.021(3) 0.014(3)
C17 0.086(4) 0.060(3) 0.067(3) -0.003(2) 0.018(3) 0.013(3)
O5 0.073(3) 0.091(3) 0.070(3) -0.020(2) 0.024(2) 0.009(2)
C30 0.098(6) 0.114(6) 0.108(7) -0.032(5) 0.033(5) 0.018(5)
C33 0.141(6) 0.140(6) 0.141(6) -0.001(4) 0.000(4) 0.001(4)
C34 0.138(5) 0.139(5) 0.139(5) 0.0003(16) 0.0003(17) 0.0001(17)
C35 0.138(5) 0.139(4) 0.139(4) 0.0000(15) 0.0001(16) -0.0001(16)
C36 0.138(4) 0.139(4) 0.139(4) 0.0001(14) 0.0002(14) -0.0002(14)
C37 0.138(4) 0.139(4) 0.139(4) 0.0003(14) 0.0002(14) -0.0001(15)
C38 0.139(5) 0.140(6) 0.140(6) 0.000(3) 0.000(3) 0.000(3)
C3' 0.0525(18) 0.0429(17) 0.0408(18) -0.0052(14) -0.0038(14) 0.0036(14)
C12' 0.055(4) 0.052(4) 0.054(4) -0.005(3) 0.004(3) 0.003(4)
C13' 0.061(5) 0.060(5) 0.059(5) 0.000(4) 0.002(4) 0.000(4)
C14' 0.067(5) 0.068(5) 0.065(5) 0.000(4) 0.007(4) -0.003(4)
C15' 0.075(5) 0.074(5) 0.068(4) -0.007(4) 0.011(4) -0.002(4)
C16' 0.074(5) 0.068(5) 0.065(5) -0.013(4) 0.011(4) -0.002(4)
C17' 0.068(5) 0.059(4) 0.062(4) -0.011(4) 0.009(4) -0.002(4)
O5' 0.082(6) 0.082(5) 0.072(5) -0.009(4) 0.013(4) -0.007(4)
C30' 0.063(8) 0.082(8) 0.063(8) -0.013(7) 0.014(6) 0.003(6)
C33' 0.141(6) 0.140(6) 0.141(6) 0.000(4) 0.000(4) 0.001(4)
C34' 0.138(5) 0.139(5) 0.139(5) 0.000(2) 0.000(2) 0.000(2)
C35' 0.138(4) 0.138(4) 0.139(4) 0.0002(14) 0.0003(14) -0.0001(13)
C36' 0.138(4) 0.139(4) 0.139(4) 0.0001(14) 0.0003(14) 0.0000(14)
C37' 0.138(5) 0.138(4) 0.139(5) 0.0001(16) 0.0002(15) -0.0002(15)
C38' 0.138(5) 0.138(5) 0.138(5) 0.0003(16) 0.0003(16) -0.0001(16)
C4 0.058(2) 0.0419(19) 0.043(2) -0.0088(15) -0.0033(17) 0.0032(16)
C5 0.047(2) 0.0441(19) 0.044(2) -0.0050(15) -0.0020(16) -0.0022(15)
C6 0.0430(18) 0.0434(19) 0.039(2) -0.0040(14) -0.0025(14) -0.0004(14)
C7 0.0448(19) 0.0425(19) 0.040(2) -0.0050(14) -0.0035(15) 0.0004(14)
C8 0.0425(18) 0.0448(19) 0.042(2) -0.0071(15) -0.0028(15) -0.0004(14)
C9 0.053(2) 0.045(2) 0.046(2) -0.0056(17) -0.0022(17) 0.0030(16)
C10 0.078(3) 0.047(2) 0.056(3) -0.0072(19) 0.002(2) 0.004(2)
C11 0.048(2) 0.0451(19) 0.040(2) -0.0055(15) -0.0030(16) -0.0029(16)
C18 0.054(2) 0.0430(19) 0.045(2) -0.0030(16) 0.0039(17) 0.0028(16)
C19 0.051(3) 0.080(3) 0.076(4) 0.025(3) 0.007(2) 0.007(2)
C20 0.058(3) 0.131(6) 0.105(6) 0.056(5) 0.006(3) 0.027(4)
C21 0.085(4) 0.100(5) 0.076(4) 0.038(4) 0.014(3) 0.035(4)
C22 0.090(4) 0.059(3) 0.049(3) 0.010(2) 0.013(3) 0.007(2)
C23 0.060(2) 0.048(2) 0.045(2) -0.0010(17) 0.0062(18) -0.0023(18)
C24 0.052(2) 0.0400(18) 0.040(2) -0.0036(14) 0.0004(16) -0.0007(15)
C25 0.0536(19) 0.0391(17) 0.047(2) -0.0050(14) 0.0040(15) 0.0013(14)
N1 0.0515(17) 0.0548(17) 0.0567(19) -0.0085(14) 0.0018(15) 0.0091(14)
O6 0.074(3) 0.067(3) 0.065(3) 0.010(2) -0.009(2) 0.019(2)
O7 0.059(2) 0.077(3) 0.100(4) -0.007(3) -0.013(3) 0.003(2)
N1' 0.0515(17) 0.0548(17) 0.0567(19) -0.0085(14) 0.0018(15) 0.0091(14)
O6' 0.058(8) 0.062(5) 0.067(8) -0.001(6) -0.004(7) 0.013(6)
O7' 0.061(8) 0.072(6) 0.059(8) -0.015(6) -0.012(6) 0.005(6)
C26 0.068(3) 0.047(2) 0.061(3) -0.0016(19) 0.016(2) 0.0091(19)
C27 0.092(4) 0.049(2) 0.044(2) 0.0023(18) 0.017(2) 0.005(2)
C28 0.085(3) 0.047(2) 0.040(2) -0.0001(17) -0.007(2) -0.003(2)
C29 0.060(2) 0.046(2) 0.045(2) -0.0024(17) -0.0067(18) -0.0063(17)
C31 0.064(3) 0.128(6) 0.056(3) -0.048(4) -0.017(3) 0.014(3)
C32 0.076(3) 0.110(5) 0.047(3) -0.016(3) -0.003(2) -0.020(3)
O1 0.0647(19) 0.0574(17) 0.0396(17) -0.0027(13) -0.0111(13) 0.0077(14)
O2 0.0608(17) 0.0447(15) 0.0431(16) -0.0036(11) -0.0075(12) 0.0098(12)
O3 0.0566(18) 0.0618(18) 0.0485(19) -0.0096(14) -0.0082(14) 0.0035(14)
O4 0.0541(17) 0.075(2) 0.052(2) -0.0275(17) -0.0087(14) 0.0053(15)

loop_
_atom_type_symbol
_atom_type_description
_atom_type_scat_dispersion_real
_atom_type_scat_dispersion_imag
_atom_type_scat_source
C C 0.0181 0.0091 'International Tables Vol C Tables 4.2.6.8 and 6.1.1.4'
H H 0.0000 0.0000 'International Tables Vol C Tables 4.2.6.8 and 6.1.1.4'
N N 0.0311 0.0180 'International Tables Vol C Tables 4.2.6.8 and 6.1.1.4'
O O 0.0492 0.0322 'International Tables Vol C Tables 4.2.6.8 and 6.1.1.4'

loop_
_geom_angle_atom_site_label_1
_geom_angle_atom_site_label_2
_geom_angle_atom_site_label_3
_geom_angle
_geom_angle_site_symmetry_1
_geom_angle_site_symmetry_3
_geom_angle_publ_flag
O1 C1 C2 126.2(4) . . ?
O1 C1 O2 118.0(4) . . ?
O2 C1 C2 115.8(4) . . ?
C1 C2 H2 108.0 . . ?
C1 C2 C3 111.0(3) . . ?
C1 C2 C3' 111.0(3) . . ?
C1 C2 C7 109.5(3) . . ?
C3 C2 H2 108.0 . . ?
C7 C2 H2 108.0 . . ?
C7 C2 C3 112.2(3) . . ?
C7 C2 C3' 112.2(3) . . ?
C12 C3 C2 118.2(4) . . ?
C4 C3 C2 119.4(4) . . ?
C4 C3 C12 122.3(4) . . ?
C13 C12 C3 122.2(4) . . ?
C13 C12 C17 120.0 . . ?
C17 C12 C3 117.8(4) . . ?
C12 C13 H13 120.0 . . ?
C12 C13 C14 120.0 . . ?
C14 C13 H13 120.0 . . ?
C13 C14 H14 120.0 . . ?
C15 C14 C13 120.0 . . ?
C15 C14 H14 120.0 . . ?
C14 C15 C16 120.0 . . ?
O5 C15 C14 116.2(5) . . ?
O5 C15 C16 123.8(5) . . ?
C15 C16 H16 120.0 . . ?
C17 C16 C15 120.0 . . ?
C17 C16 H16 120.0 . . ?
C12 C17 H17 120.0 . . ?
C16 C17 C12 120.0 . . ?
C16 C17 H17 120.0 . . ?
C15 O5 C30 116.0(8) . . ?
O5 C30 H30A 109.1 . . ?
O5 C30 H30B 109.6 . . ?
O5 C30 H30C 109.6 . . ?
H30A C30 H30B 109.5 . . ?
H30A C30 H30C 109.5 . . ?
H30B C30 H30C 109.5 . . ?
H33A C33 H33B 109.5 . . ?
H33A C33 H33C 109.5 . . ?
H33B C33 H33C 109.5 . . ?
C34 C33 H33A 109.5 . . ?
C34 C33 H33B 110.0 . . ?
C34 C33 H33C 108.9 . . ?
C33 C34 H34A 108.4 . . ?
C33 C34 H34B 108.4 . . ?
H34A C34 H34B 107.4 . . ?
C35 C34 C33 115.6(12) . . ?
C35 C34 H34A 108.4 . . ?
C35 C34 H34B 108.4 . . ?
C34 C35 H35A 109.1 . . ?
C34 C35 H35B 109.1 . . ?
C34 C35 C36 112.5(11) . . ?
H35A C35 H35B 107.8 . . ?
C36 C35 H35A 109.1 . . ?
C36 C35 H35B 109.1 . . ?
C35 C36 H36A 108.8 . . ?
C35 C36 H36B 109.1 . . ?
H36A C36 H36B 107.8 . . ?
C37 C36 C35 113.2(11) . . ?
C37 C36 H36A 108.8 . . ?
C37 C36 H36B 109.1 . . ?
C36 C37 H37A 108.5 . . ?
C36 C37 H37B 108.5 . . ?
H37A C37 H37B 107.5 . . ?
C38 C37 C36 114.9(12) . . ?
C38 C37 H37A 108.5 . . ?
C38 C37 H37B 108.5 . . ?
C37 C38 H38A 109.1 . . ?
C37 C38 H38B 109.9 . . ?
C37 C38 H38C 109.5 . . ?
H38A C38 H38B 109.5 . . ?
H38A C38 H38C 109.5 . . ?
H38B C38 H38C 109.5 . . ?
C12' C3' C2 119.8(7) . . ?
C4 C3' C2 119.4(4) . . ?
C4 C3' C12' 120.7(7) . . ?
C13' C12' C3' 119.6(11) . . ?
C13' C12' C17' 120.0 . . ?
C17' C12' C3' 120.4(11) . . ?
C12' C13' H13' 120.0 . . ?
C14' C13' C12' 120.0 . . ?
C14' C13' H13' 120.0 . . ?
C13' C14' H14' 120.0 . . ?
C15' C14' C13' 120.0 . . ?
C15' C14' H14' 120.0 . . ?
C14' C15' C16' 120.0 . . ?
C14' C15' O5' 125.1(13) . . ?
C16' C15' O5' 114.8(13) . . ?
C15' C16' H16' 120.0 . . ?
C17' C16' C15' 120.0 . . ?
C17' C16' H16' 120.0 . . ?
C12' C17' H17' 120.0 . . ?
C16' C17' C12' 120.0 . . ?
C16' C17' H17' 120.0 . . ?
C15' O5' C30' 120.2(16) . . ?
O5' C30' H30D 110.6 . . ?
O5' C30' H30E 107.6 . . ?
O5' C30' H30F 110.2 . . ?
H30D C30' H30E 109.5 . . ?
H30D C30' H30F 109.5 . . ?
H30E C30' H30F 109.5 . . ?
H33D C33' H33E 109.5 . . ?
H33D C33' H33F 109.5 . . ?
H33E C33' H33F 109.5 . . ?
C34' C33' H33D 109.4 . . ?
C34' C33' H33E 109.7 . . ?
C34' C33' H33F 109.3 . . ?
C33' C34' H34C 108.3 . . ?
C33' C34' H34D 108.3 . . ?
H34C C34' H34D 107.4 . . ?
C35' C34' C33' 116.0(12) . . ?
C35' C34' H34C 108.3 . . ?
C35' C34' H34D 108.3 . . ?
C34' C35' H35C 108.1 . . ?
C34' C35' H35D 108.1 . . ?
H35C C35' H35D 107.3 . . ?
C36' C35' C34' 116.9(12) . . ?
C36' C35' H35C 108.1 . . ?
C36' C35' H35D 108.1 . . ?
C35' C36' H36C 109.1 . . ?
C35' C36' H36D 107.7 . . ?
C35' C36' C38' 126(4) . 4_665 ?
H36C C36' H36D 107.3 . . ?
C37' C36' C35' 116.4(12) . . ?
C37' C36' H36C 109.6 . . ?
C37' C36' H36D 106.3 . . ?
C37' C36' C38' 103(3) . 4_665 ?
C38' C36' H36C 18.2 4_665 . ?
C38' C36' H36D 94.2 4_665 . ?
C36' C37' H37C 108.0 . . ?
C36' C37' H37D 108.0 . . ?
C36' C37' C38' 117.2(12) . . ?
H37C C37' H37D 107.2 . . ?
C38' C37' H37C 108.0 . . ?
C38' C37' H37D 108.0 . . ?
C36' C38' H36C 19(2) 3_644 3_644 ?
C36' C38' H38D 34.6 3_644 . ?
C36' C38' H38E 114.7 3_644 . ?
C36' C38' H38F 75.8 3_644 . ?
C37' C38' C36' 130(4) . 3_644 ?
C37' C38' H36C 126(6) . 3_644 ?
C37' C38' H38D 109.2 . . ?
C37' C38' H38E 110.3 . . ?
C37' C38' H38F 108.9 . . ?
H38D C38' H36C 18.8 . 3_644 ?
H38D C38' H38E 109.5 . . ?
H38D C38' H38F 109.5 . . ?
H38E C38' H36C 106.1 . 3_644 ?
H38E C38' H38F 109.5 . . ?
H38F C38' H36C 94.3 . 3_644 ?
C3 C4 H4 116.3 . . ?
C3 C4 C5 127.3(4) . . ?
C3' C4 C5 127.3(4) . . ?
C5 C4 H4 116.3 . . ?
C4 C5 H5 106.9 . . ?
C4 C5 C6 110.3(3) . . ?
C4 C5 C18 109.3(4) . . ?
C6 C5 H5 106.9 . . ?
C18 C5 H5 106.9 . . ?
C18 C5 C6 116.0(4) . . ?
C5 C6 H6 106.2 . . ?
C7 C6 C5 110.5(3) . . ?
C7 C6 H6 106.2 . . ?
C24 C6 C5 113.0(3) . . ?
C24 C6 H6 106.2 . . ?
C24 C6 C7 113.9(3) . . ?
C2 C7 C6 108.1(3) . . ?
C2 C7 H7 108.8 . . ?
C6 C7 H7 108.8 . . ?
C8 C7 C2 109.3(4) . . ?
C8 C7 C6 112.8(3) . . ?
C8 C7 H7 108.8 . . ?
C9 C8 C7 119.5(4) . . ?
C9 C8 C11 123.5(4) . . ?
C11 C8 C7 116.4(4) . . ?
C8 C9 C10 130.2(4) . . ?
C8 C9 O2 120.6(4) . . ?
O2 C9 C10 109.3(4) . . ?
C9 C10 H10A 109.5 . . ?
C9 C10 H10B 109.5 . . ?
C9 C10 H10C 109.5 . . ?
H10A C10 H10B 109.5 . . ?
H10A C10 H10C 109.5 . . ?
H10B C10 H10C 109.5 . . ?
O3 C11 C8 121.9(4) . . ?
O3 C11 O4 123.2(4) . . ?
O4 C11 C8 114.8(4) . . ?
C19 C18 C5 121.3(4) . . ?
C23 C18 C5 120.5(4) . . ?
C23 C18 C19 118.1(4) . . ?
C18 C19 H19 120.1 . . ?
C20 C19 C18 119.7(5) . . ?
C20 C19 H19 120.2 . . ?
C19 C20 H20 118.9 . . ?
C21 C20 C19 121.3(6) . . ?
C21 C20 H20 119.8 . . ?
C20 C21 H21 120.2 . . ?
C20 C21 C22 119.7(6) . . ?
C22 C21 H21 120.1 . . ?
C21 C22 H22 120.3 . . ?
C21 C22 C23 119.8(5) . . ?
C23 C22 H22 119.9 . . ?
C18 C23 H23 119.4 . . ?
C22 C23 C18 121.4(5) . . ?
C22 C23 H23 119.2 . . ?
C25 C24 C6 123.3(4) . . ?
C25 C24 C29 114.8(4) . . ?
C29 C24 C6 121.7(4) . . ?
C24 C25 N1 120.3(4) . . ?
C24 C25 N1' 120.3(4) . . ?
C26 C25 C24 124.0(4) . . ?
C26 C25 N1 115.7(4) . . ?
C26 C25 N1' 115.7(4) . . ?
O6 N1 C25 119.7(4) . . ?
O7 N1 C25 118.3(5) . . ?
O7 N1 O6 121.4(5) . . ?
O6' N1' C25 120.8(11) . . ?
O6' N1' O7' 128.8(13) . . ?
O7' N1' C25 110.4(10) . . ?
C25 C26 H26 120.7 . . ?
C27 C26 C25 118.5(5) . . ?
C27 C26 H26 120.7 . . ?
C26 C27 H27 120.1 . . ?
C28 C27 C26 119.7(5) . . ?
C28 C27 H27 120.1 . . ?
C27 C28 H28 119.3 . . ?
C27 C28 C29 121.4(5) . . ?
C29 C28 H28 119.3 . . ?
C24 C29 H29 119.2 . . ?
C28 C29 C24 121.6(5) . . ?
C28 C29 H29 119.2 . . ?
H31A C31 H31B 108.2 . . ?
C32 C31 H31A 109.7 . . ?
C32 C31 H31B 109.7 . . ?
C32 C31 O4 109.7(5) . . ?
O4 C31 H31A 109.7 . . ?
O4 C31 H31B 109.7 . . ?
C31 C32 H32A 109.5 . . ?
C31 C32 H32B 109.5 . . ?
C31 C32 H32C 109.5 . . ?
H32A C32 H32B 109.5 . . ?
H32A C32 H32C 109.5 . . ?
H32B C32 H32C 109.5 . . ?
C1 O2 C9 122.3(3) . . ?
C11 O4 C31 115.3(4) . . ?

loop_
_geom_bond_atom_site_label_1
_geom_bond_atom_site_label_2
_geom_bond_distance
_geom_bond_site_symmetry_2
_geom_bond_publ_flag
C1 C2 1.512(6) . ?
C1 O1 1.192(5) . ?
C1 O2 1.373(5) . ?
C2 H2 1.0000 . ?
C2 C3 1.534(5) . ?
C2 C3' 1.534(5) . ?
C2 C7 1.534(6) . ?
C3 C12 1.516(6) . ?
C3 C4 1.330(6) . ?
C12 C13 1.3900 . ?
C12 C17 1.3900 . ?
C13 H13 0.9500 . ?
C13 C14 1.3900 . ?
C14 H14 0.9500 . ?
C14 C15 1.3900 . ?
C15 C16 1.3900 . ?
C15 O5 1.367(6) . ?
C16 H16 0.9500 . ?
C16 C17 1.3900 . ?
C17 H17 0.9500 . ?
O5 C30 1.418(13) . ?
C30 H30A 0.9801 . ?
C30 H30B 0.9801 . ?
C30 H30C 0.9800 . ?
C33 H33A 0.9796 . ?
C33 H33B 0.9802 . ?
C33 H33C 0.9801 . ?
C33 C34 1.481(7) . ?
C34 H34A 0.9900 . ?
C34 H34B 0.9900 . ?
C34 C35 1.479(7) . ?
C35 H35A 0.9900 . ?
C35 H35B 0.9900 . ?
C35 C36 1.488(7) . ?
C36 H36A 0.9898 . ?
C36 H36B 0.9901 . ?
C36 C37 1.481(7) . ?
C37 H37A 0.9900 . ?
C37 H37B 0.9900 . ?
C37 C38 1.481(7) . ?
C38 H38A 0.9802 . ?
C38 H38B 0.9799 . ?
C38 H38C 0.9798 . ?
C3' C12' 1.489(12) . ?
C3' C4 1.330(6) . ?
C12' C13' 1.3900 . ?
C12' C17' 1.3900 . ?
C13' H13' 0.9500 . ?
C13' C14' 1.3900 . ?
C14' H14' 0.9500 . ?
C14' C15' 1.3900 . ?
C15' C16' 1.3900 . ?
C15' O5' 1.415(17) . ?
C16' H16' 0.9500 . ?
C16' C17' 1.3900 . ?
C17' H17' 0.9500 . ?
O5' C30' 1.44(2) . ?
C30' H30D 0.9801 . ?
C30' H30E 0.9801 . ?
C30' H30F 0.9800 . ?
C33' H33D 0.9800 . ?
C33' H33E 0.9801 . ?
C33' H33F 0.9800 . ?
C33' C34' 1.480(7) . ?
C34' H34C 0.9900 . ?
C34' H34D 0.9900 . ?
C34' C35' 1.473(7) . ?
C35' H35C 0.9900 . ?
C35' H35D 0.9900 . ?
C35' C36' 1.472(7) . ?
C36' H36C 0.9600 . ?
C36' H36D 0.9600 . ?
C36' C37' 1.472(7) . ?
C36' C38' 1.80(4) 4_665 ?
C37' H37C 0.9900 . ?
C37' H37D 0.9900 . ?
C37' C38' 1.479(7) . ?
C38' H38D 0.9801 . ?
C38' H38E 0.9798 . ?
C38' H38F 0.9802 . ?
C4 H4 0.9500 . ?
C4 C5 1.505(6) . ?
C5 H5 1.0000 . ?
C5 C6 1.561(5) . ?
C5 C18 1.508(6) . ?
C6 H6 1.0000 . ?
C6 C7 1.547(5) . ?
C6 C24 1.511(6) . ?
C7 H7 1.0000 . ?
C7 C8 1.512(5) . ?
C8 C9 1.345(6) . ?
C8 C11 1.489(6) . ?
C9 C10 1.481(6) . ?
C9 O2 1.391(6) . ?
C10 H10A 0.9800 . ?
C10 H10B 0.9800 . ?
C10 H10C 0.9800 . ?
C11 O3 1.207(6) . ?
C11 O4 1.330(5) . ?
C18 C19 1.397(7) . ?
C18 C23 1.393(6) . ?
C19 H19 0.9501 . ?
C19 C20 1.390(9) . ?
C20 H20 0.9499 . ?
C20 C21 1.367(10) . ?
C21 H21 0.9499 . ?
C21 C22 1.375(10) . ?
C22 H22 0.9497 . ?
C22 C23 1.384(7) . ?
C23 H23 0.9497 . ?
C24 C25 1.401(6) . ?
C24 C29 1.405(6) . ?
C25 N1 1.483(6) . ?
C25 N1' 1.483(6) . ?
C25 C26 1.392(7) . ?
N1 O6 1.232(7) . ?
N1 O7 1.218(6) . ?
N1' O6' 1.171(14) . ?
N1' O7' 1.244(14) . ?
C26 H26 0.9500 . ?
C26 C27 1.382(8) . ?
C27 H27 0.9500 . ?
C27 C28 1.364(8) . ?
C28 H28 0.9500 . ?
C28 C29 1.390(7) . ?
C29 H29 0.9500 . ?
C31 H31A 0.9900 . ?
C31 H31B 0.9900 . ?
C31 C32 1.442(9) . ?
C31 O4 1.476(6) . ?
C32 H32A 0.9800 . ?
C32 H32B 0.9800 . ?
C32 H32C 0.9800 . ?

loop_
_geom_torsion_atom_site_label_1
_geom_torsion_atom_site_label_2
_geom_torsion_atom_site_label_3
_geom_torsion_atom_site_label_4
_geom_torsion
_geom_torsion_site_symmetry_1
_geom_torsion_site_symmetry_2
_geom_torsion_site_symmetry_3
_geom_torsion_site_symmetry_4
_geom_torsion_publ_flag
C1 C2 C3 C12 85.4(5) . . . . ?
C1 C2 C3 C4 -99.0(5) . . . . ?
C1 C2 C3' C12' 77.0(10) . . . . ?
C1 C2 C3' C4 -99.0(5) . . . . ?
C1 C2 C7 C6 70.7(4) . . . . ?
C1 C2 C7 C8 -52.5(4) . . . . ?
C2 C1 O2 C9 -6.8(6) . . . . ?
C2 C3 C12 C13 -27.0(6) . . . . ?
C2 C3 C12 C17 150.9(4) . . . . ?
C2 C3 C4 C5 -3.6(7) . . . . ?
C2 C3' C12' C13' 7.7(13) . . . . ?
C2 C3' C12' C17' -171.0(9) . . . . ?
C2 C3' C4 C5 -3.6(7) . . . . ?
C2 C7 C8 C9 31.0(5) . . . . ?
C2 C7 C8 C11 -140.7(4) . . . . ?
C3 C2 C7 C6 -53.1(4) . . . . ?
C3 C2 C7 C8 -176.3(3) . . . . ?
C3 C12 C13 C14 177.9(5) . . . . ?
C3 C12 C17 C16 -178.0(5) . . . . ?
C3 C4 C5 C6 13.4(6) . . . . ?
C3 C4 C5 C18 -115.3(5) . . . . ?
C12 C3 C4 C5 171.8(4) . . . . ?
C12 C13 C14 C15 0.0 . . . . ?
C13 C12 C17 C16 0.0 . . . . ?
C13 C14 C15 C16 0.0 . . . . ?
C13 C14 C15 O5 -177.8(6) . . . . ?
C14 C15 C16 C17 0.0 . . . . ?
C14 C15 O5 C30 168.8(8) . . . . ?
C15 C16 C17 C12 0.0 . . . . ?
C16 C15 O5 C30 -8.9(11) . . . . ?
C17 C12 C13 C14 0.0 . . . . ?
O5 C15 C16 C17 177.6(6) . . . . ?
C33 C34 C35 C36 179(4) . . . . ?
C34 C35 C36 C37 -47(5) . . . . ?
C35 C36 C37 C38 -92(5) . . . . ?
C3' C2 C7 C6 -53.1(4) . . . . ?
C3' C2 C7 C8 -176.3(3) . . . . ?
C3' C12' C13' C14' -178.7(15) . . . . ?
C3' C12' C17' C16' 178.7(15) . . . . ?
C3' C4 C5 C6 13.4(6) . . . . ?
C3' C4 C5 C18 -115.3(5) . . . . ?
C12' C3' C4 C5 -179.5(9) . . . . ?
C12' C13' C14' C15' 0.0 . . . . ?
C13' C12' C17' C16' 0.0 . . . . ?
C13' C14' C15' C16' 0.0 . . . . ?
C13' C14' C15' O5' -176(2) . . . . ?
C14' C15' C16' C17' 0.0 . . . . ?
C14' C15' O5' C30' 3(3) . . . . ?
C15' C16' C17' C12' 0.0 . . . . ?
C16' C15' O5' C30' -173.7(18) . . . . ?
C17' C12' C13' C14' 0.0 . . . . ?
O5' C15' C16' C17' 176.5(18) . . . . ?
C33' C34' C35' C36' -139(4) . . . . ?
C34' C35' C36' C37' -100(4) . . . . ?
C34' C35' C36' C38' 128(5) . . . 4_665 ?
C35' C36' C37' C38' 29(7) . . . . ?
C36' C37' C38' C36' 148(6) . . . 3_644 ?
C38' C36' C37' C38' 171(5) 4_665 . . . ?
C4 C3 C12 C13 157.5(4) . . . . ?
C4 C3 C12 C17 -24.5(6) . . . . ?
C4 C3' C12' C13' -176.4(8) . . . . ?
C4 C3' C12' C17' 4.9(15) . . . . ?
C4 C5 C6 C7 -43.1(5) . . . . ?
C4 C5 C6 C24 -172.1(3) . . . . ?
C4 C5 C18 C19 39.0(6) . . . . ?
C4 C5 C18 C23 -136.7(4) . . . . ?
C5 C6 C7 C2 64.0(4) . . . . ?
C5 C6 C7 C8 -175.0(4) . . . . ?
C5 C6 C24 C25 -99.8(5) . . . . ?
C5 C6 C24 C29 76.5(5) . . . . ?
C5 C18 C19 C20 -178.0(7) . . . . ?
C5 C18 C23 C22 177.2(5) . . . . ?
C6 C5 C18 C19 -86.5(6) . . . . ?
C6 C5 C18 C23 97.8(5) . . . . ?
C6 C7 C8 C9 -89.3(5) . . . . ?
C6 C7 C8 C11 99.0(4) . . . . ?
C6 C24 C25 N1 -6.3(6) . . . . ?
C6 C24 C25 N1' -6.3(6) . . . . ?
C6 C24 C25 C26 175.7(4) . . . . ?
C6 C24 C29 C28 -177.9(4) . . . . ?
C7 C2 C3 C12 -151.6(4) . . . . ?
C7 C2 C3 C4 24.0(6) . . . . ?
C7 C2 C3' C12' -160.1(9) . . . . ?
C7 C2 C3' C4 24.0(6) . . . . ?
C7 C6 C24 C25 133.0(4) . . . . ?
C7 C6 C24 C29 -50.8(5) . . . . ?
C7 C8 C9 C10 -175.0(5) . . . . ?
C7 C8 C9 O2 5.0(6) . . . . ?
C7 C8 C11 O3 33.6(6) . . . . ?
C7 C8 C11 O4 -144.8(4) . . . . ?
C8 C9 O2 C1 -19.1(6) . . . . ?
C8 C11 O4 C31 178.2(5) . . . . ?
C9 C8 C11 O3 -137.7(5) . . . . ?
C9 C8 C11 O4 43.9(6) . . . . ?
C10 C9 O2 C1 160.9(4) . . . . ?
C11 C8 C9 C10 -3.9(8) . . . . ?
C11 C8 C9 O2 176.0(4) . . . . ?
C18 C5 C6 C7 81.9(4) . . . . ?
C18 C5 C6 C24 -47.2(5) . . . . ?
C18 C19 C20 C21 1.8(14) . . . . ?
C19 C18 C23 C22 1.4(8) . . . . ?
C19 C20 C21 C22 -0.5(15) . . . . ?
C20 C21 C22 C23 -0.3(12) . . . . ?
C21 C22 C23 C18 -0.1(9) . . . . ?
C23 C18 C19 C20 -2.1(10) . . . . ?
C24 C6 C7 C2 -167.5(3) . . . . ?
C24 C6 C7 C8 -46.5(5) . . . . ?
C24 C25 N1 O6 -51.3(6) . . . . ?
C24 C25 N1 O7 137.6(5) . . . . ?
C24 C25 N1' O6' -107.6(14) . . . . ?
C24 C25 N1' O7' 74.7(12) . . . . ?
C24 C25 C26 C27 2.7(7) . . . . ?
C25 C24 C29 C28 -1.4(6) . . . . ?
C25 C26 C27 C28 -2.3(7) . . . . ?
N1 C25 C26 C27 -175.4(4) . . . . ?
N1' C25 C26 C27 -175.4(4) . . . . ?
C26 C25 N1 O6 126.9(5) . . . . ?
C26 C25 N1 O7 -44.2(6) . . . . ?
C26 C25 N1' O6' 70.6(15) . . . . ?
C26 C25 N1' O7' -107.1(12) . . . . ?
C26 C27 C28 C29 0.3(7) . . . . ?
C27 C28 C29 C24 1.7(7) . . . . ?
C29 C24 C25 N1 177.2(4) . . . . ?
C29 C24 C25 N1' 177.2(4) . . . . ?
C29 C24 C25 C26 -0.8(6) . . . . ?
C32 C31 O4 C11 -157.1(6) . . . . ?
O1 C1 C2 C3 -12.8(6) . . . . ?
O1 C1 C2 C3' -12.8(6) . . . . ?
O1 C1 C2 C7 -137.3(5) . . . . ?
O1 C1 O2 C9 172.9(4) . . . . ?
O2 C1 C2 C3 166.9(4) . . . . ?
O2 C1 C2 C3' 166.9(4) . . . . ?
O2 C1 C2 C7 42.4(5) . . . . ?
O3 C11 O4 C31 -0.2(7) . . . . ?
